data_7251360
loop_
_publ_author_name
'Akhtar, Nasim'
'Lekanne Deprez, Siebe'
'Jayawardana, Senuri G.'
'Davis, Macallister'
'Fonseca Guerra, C\'elia'
'Garc\'ia-L\'opez, V\'ictor'

_publ_section_title
;
 From amides to thioamides: understanding enhanced anion binding in
 acyclic receptors
;
_journal_issue 55
_journal_name_full 'RSC Advances'
_journal_page_first 46908
_journal_page_last 46913
_journal_paper_doi 10.1039/D5RA08433D
_journal_volume 15
_journal_year 2025
_chemical_formula_moiety 'C26 H22 F6 N2 O2'
_chemical_formula_sum 'C26 H22 F6 N2 O2'
_chemical_formula_weight 508.45
_space_group_crystal_system triclinic
_space_group_IT_number 2
_space_group_name_Hall '-P 1'
_space_group_name_H-M_alt 'P -1'
_atom_sites_solution_hydrogens mixed
_audit_creation_method SHELXL-2017/1
_audit_update_record
;
2025-10-08 deposited with the CCDC.	2025-11-19 downloaded from the CCDC.
;
_cell_angle_alpha 96.483(5)
_cell_angle_beta 106.465(5)
_cell_angle_gamma 99.458(5)
_cell_formula_units_Z 2
_cell_length_a 9.5617(12)
_cell_length_b 10.8330(13)
_cell_length_c 11.9272(14)
_cell_measurement_reflns_used 9599
_cell_measurement_temperature 100(2)
_cell_measurement_theta_max 40.38
_cell_measurement_theta_min 2.41
_cell_volume 1151.9(2)
_computing_cell_refinement 'Bruker SAINT'
_computing_data_collection 'Bruker APEX3'
_computing_data_reduction 'Bruker SAINT'
_computing_structure_refinement 'SHELXL-2017/1 (Sheldrick, 2017)'
_computing_structure_solution 'SHELXT 2014/5 (Sheldrick, 2014)'
_diffrn_ambient_temperature 100(2)
_diffrn_measured_fraction_theta_full 1.000
_diffrn_measured_fraction_theta_max 0.996
_diffrn_measurement_device_type 'Bruker Kappa APEX-II DUO'
_diffrn_measurement_method '\f and \w scans'
_diffrn_radiation_source 'fine-focus sealed tube'
_diffrn_radiation_type MoK\a
_diffrn_radiation_wavelength 0.71073
_diffrn_reflns_av_R_equivalents 0.1364
_diffrn_reflns_av_unetI/netI 0.0624
_diffrn_reflns_Laue_measured_fraction_full 1.000
_diffrn_reflns_Laue_measured_fraction_max 0.996
_diffrn_reflns_limit_h_max 17
_diffrn_reflns_limit_h_min -17
_diffrn_reflns_limit_k_max 19
_diffrn_reflns_limit_k_min -19
_diffrn_reflns_limit_l_max 21
_diffrn_reflns_limit_l_min -21
_diffrn_reflns_number 115043
_diffrn_reflns_point_group_measured_fraction_full 1.000
_diffrn_reflns_point_group_measured_fraction_max 0.996
_diffrn_reflns_theta_full 25.242
_diffrn_reflns_theta_max 40.517
_diffrn_reflns_theta_min 1.806
_exptl_absorpt_coefficient_mu 0.126
_exptl_absorpt_correction_T_max 0.7479
_exptl_absorpt_correction_T_min 0.6211
_exptl_absorpt_process_details 'SADABS (Krause <i>et al.</i>, 2015)'
_exptl_crystal_colour colourless
_exptl_crystal_density_diffrn 1.466
_exptl_crystal_description Rectangle
_exptl_crystal_F_000 524
_exptl_crystal_size_max 0.690
_exptl_crystal_size_mid 0.290
_exptl_crystal_size_min 0.180
_refine_diff_density_max 0.921
_refine_diff_density_min -0.508
_refine_diff_density_rms 0.094
_refine_ls_extinction_method none
_refine_ls_goodness_of_fit_ref 1.027
_refine_ls_hydrogen_treatment mixed
_refine_ls_matrix_type full
_refine_ls_number_parameters 331
_refine_ls_number_reflns 14688
_refine_ls_number_restraints 0
_refine_ls_restrained_S_all 1.027
_refine_ls_R_factor_all 0.0956
_refine_ls_R_factor_gt 0.0579
_refine_ls_shift/su_max 0.000
_refine_ls_shift/su_mean 0.000
_refine_ls_structure_factor_coef Fsqd
_refine_ls_weighting_details 'w=1/[\s^2^(Fo^2^)+(0.0922P)^2^+0.2194P] where P=(Fo^2^+2Fc^2^)/3'
_refine_ls_weighting_scheme calc
_refine_ls_wR_factor_gt 0.1490
_refine_ls_wR_factor_ref 0.1748
_reflns_Friedel_coverage 0.000
_reflns_number_gt 9942
_reflns_number_total 14688
_reflns_threshold_expression 'I > 2\s(I)'
_cod_data_source_file d5ra08433d2.cif
_cod_data_source_block mo_MDavis10_0m_a
_cod_database_code 7251360
_shelx_shelxl_version_number 2017/1
_shelx_space_group_comment
;
The symmetry employed for this shelxl refinement is uniquely defined
by the following loop, which should always be used as a source of
symmetry information in preference to the above space-group names.
They are only intended as comments.
;
_shelx_estimated_absorpt_t_min 0.918
_shelx_estimated_absorpt_t_max 0.978

loop_
_space_group_symop_operation_xyz
'x, y, z'
'-x, -y, -z'

loop_
_atom_site_label
_atom_site_type_symbol
_atom_site_fract_x
_atom_site_fract_y
_atom_site_fract_z
_atom_site_U_iso_or_equiv
_atom_site_adp_type
_atom_site_occupancy
_atom_site_site_symmetry_order
_atom_site_calc_flag
_atom_site_refinement_flags_posn
_atom_site_refinement_flags_adp
_atom_site_refinement_flags_occupancy
_atom_site_disorder_assembly
_atom_site_disorder_group
C1 C 0.82010(12) 0.84945(9) 0.12801(9) 0.01808(16) Uani 1 1 d . . . . .
H1 H 0.904963 0.914202 0.138315 0.022 Uiso 1 1 calc R U . . .
C2 C 0.67882(13) 0.86650(10) 0.06761(9) 0.01970(17) Uani 1 1 d . . . . .
H2 H 0.667049 0.942946 0.037497 0.024 Uiso 1 1 calc R U . . .
C3 C 0.55527(12) 0.77110(10) 0.05167(9) 0.02094(18) Uani 1 1 d . . . . .
H3 H 0.458651 0.781845 0.009952 0.025 Uiso 1 1 calc R U . . .
C4 C 0.57305(11) 0.65935(9) 0.09698(9) 0.01684(15) Uani 1 1 d . . . . .
H4 H 0.488075 0.594475 0.086025 0.020 Uiso 1 1 calc R U . . .
C5 C 0.71367(10) 0.64196(8) 0.15793(7) 0.01242(13) Uani 1 1 d . . . . .
C6 C 0.83785(10) 0.73821(9) 0.17337(8) 0.01536(14) Uani 1 1 d . . . . .
H6 H 0.934586 0.727603 0.214942 0.018 Uiso 1 1 calc R U . . .
C7 C 0.89125(12) 0.24100(10) 0.01966(10) 0.02216(19) Uani 1 1 d . . . . .
H7 H 0.925550 0.178000 -0.021417 0.027 Uiso 1 1 calc R U . . .
C8 C 0.86894(11) 0.35122(10) -0.02569(9) 0.01898(17) Uani 1 1 d . . . . .
H8 H 0.887521 0.363602 -0.098185 0.023 Uiso 1 1 calc R U . . .
C9 C 0.81916(10) 0.44396(9) 0.03529(8) 0.01473(14) Uani 1 1 d . . . . .
H9 H 0.804444 0.519368 0.004075 0.018 Uiso 1 1 calc R U . . .
C10 C 0.79095(9) 0.42685(8) 0.14130(8) 0.01236(13) Uani 1 1 d . . . . .
C11 C 0.81326(11) 0.31523(9) 0.18590(9) 0.01751(16) Uani 1 1 d . . . . .
H11 H 0.794136 0.302240 0.258072 0.021 Uiso 1 1 calc R U . . .
C12 C 0.86312(12) 0.22332(10) 0.12554(10) 0.02168(18) Uani 1 1 d . . . . .
H12 H 0.878113 0.147933 0.156711 0.026 Uiso 1 1 calc R U . . .
C13 C 0.72909(9) 0.52107(8) 0.20859(7) 0.01182(13) Uani 1 1 d . . . . .
H13 H 0.626691 0.477583 0.204629 0.014 Uiso 1 1 calc R U . . .
C14 C 0.75307(9) 0.55007(8) 0.42047(7) 0.01123(12) Uani 1 1 d . . . . .
C15 C 0.85551(10) 0.60722(8) 0.54424(8) 0.01373(14) Uani 1 1 d . . . . .
H15A H 0.880447 0.700645 0.550588 0.016 Uiso 1 1 calc R U . . .
H15B H 0.949427 0.575746 0.557369 0.016 Uiso 1 1 calc R U . . .
C16 C 0.78631(10) 0.57491(8) 0.64057(8) 0.01351(14) Uani 1 1 d . . . . .
H16A H 0.849107 0.627389 0.717292 0.016 Uiso 1 1 calc R U . . .
H16B H 0.686786 0.597102 0.621939 0.016 Uiso 1 1 calc R U . . .
C17 C 0.77009(9) 0.43671(8) 0.65319(7) 0.01133(13) Uani 1 1 d . . . . .
C18 C 0.60501(10) 0.25233(8) 0.68090(8) 0.01418(14) Uani 1 1 d . . . . .
H18A H 0.583346 0.249397 0.757066 0.017 Uiso 1 1 calc R U . . .
H18B H 0.693246 0.214257 0.684962 0.017 Uiso 1 1 calc R U . . .
C19 C 0.47371(9) 0.17416(8) 0.58183(8) 0.01221(13) Uani 1 1 d . . . . .
C20 C 0.45608(10) 0.18816(8) 0.46387(8) 0.01322(14) Uani 1 1 d . . . . .
H20 H 0.524086 0.250927 0.445478 0.016 Uiso 1 1 calc R U . . .
C21 C 0.33905(10) 0.11020(8) 0.37369(8) 0.01359(14) Uani 1 1 d . . . . .
C22 C 0.23734(10) 0.01781(8) 0.39875(8) 0.01420(14) Uani 1 1 d . . . . .
H22 H 0.157709 -0.035580 0.336574 0.017 Uiso 1 1 calc R U . . .
C23 C 0.25473(10) 0.00551(8) 0.51586(8) 0.01332(13) Uani 1 1 d . . . . .
C24 C 0.37156(10) 0.08330(8) 0.60755(8) 0.01337(14) Uani 1 1 d . . . . .
H24 H 0.381483 0.074315 0.687590 0.016 Uiso 1 1 calc R U . . .
C25 C 0.15285(11) -0.09710(9) 0.54612(9) 0.01660(15) Uani 1 1 d . . . . .
C26 C 0.32463(12) 0.11873(10) 0.24653(8) 0.01813(16) Uani 1 1 d . . . . .
N1 N 0.81749(8) 0.55057(8) 0.33396(7) 0.01290(12) Uani 1 1 d . . . . .
H1N H 0.9127(17) 0.5741(15) 0.3510(14) 0.015 Uiso 1 1 d . U . . .
N2 N 0.63989(8) 0.38338(7) 0.66624(7) 0.01312(12) Uani 1 1 d . . . . .
H2N H 0.5698(18) 0.4244(15) 0.6534(14) 0.016 Uiso 1 1 d . U . . .
O1 O 0.61860(7) 0.50861(7) 0.40184(6) 0.01664(12) Uani 1 1 d . . . . .
O2 O 0.87230(8) 0.37906(7) 0.65612(7) 0.01768(13) Uani 1 1 d . . . . .
F1 F 0.40482(12) 0.22417(9) 0.23246(7) 0.0411(2) Uani 1 1 d . . . . .
F2 F 0.36550(14) 0.02134(9) 0.19445(7) 0.0440(3) Uani 1 1 d . . . . .
F3 F 0.18424(10) 0.11483(12) 0.18280(8) 0.0440(2) Uani 1 1 d . . . . .
F4 F 0.02699(8) -0.14398(7) 0.45728(6) 0.02471(14) Uani 1 1 d . . . . .
F5 F 0.11317(8) -0.05710(7) 0.64095(7) 0.02608(15) Uani 1 1 d . . . . .
F6 F 0.21837(8) -0.19500(6) 0.57291(7) 0.02423(14) Uani 1 1 d . . . . .

loop_
_atom_site_aniso_label
_atom_site_aniso_U_11
_atom_site_aniso_U_22
_atom_site_aniso_U_33
_atom_site_aniso_U_23
_atom_site_aniso_U_13
_atom_site_aniso_U_12
C1 0.0228(4) 0.0122(3) 0.0182(4) 0.0020(3) 0.0064(3) 0.0010(3)
C2 0.0278(5) 0.0144(4) 0.0155(4) 0.0031(3) 0.0040(3) 0.0050(3)
C3 0.0212(4) 0.0188(4) 0.0195(4) 0.0042(3) -0.0007(3) 0.0062(3)
C4 0.0146(3) 0.0164(4) 0.0160(4) 0.0018(3) 0.0003(3) 0.0019(3)
C5 0.0127(3) 0.0126(3) 0.0109(3) 0.0011(2) 0.0028(2) 0.0016(2)
C6 0.0149(3) 0.0130(3) 0.0171(4) 0.0023(3) 0.0043(3) 0.0011(3)
C7 0.0208(4) 0.0162(4) 0.0260(5) -0.0038(3) 0.0050(4) 0.0029(3)
C8 0.0189(4) 0.0169(4) 0.0194(4) -0.0021(3) 0.0073(3) -0.0005(3)
C9 0.0155(3) 0.0130(3) 0.0146(3) 0.0015(3) 0.0053(3) -0.0005(3)
C10 0.0111(3) 0.0109(3) 0.0128(3) 0.0017(2) 0.0018(2) -0.0006(2)
C11 0.0203(4) 0.0126(3) 0.0167(4) 0.0038(3) 0.0019(3) 0.0010(3)
C12 0.0241(5) 0.0122(4) 0.0244(4) 0.0018(3) 0.0014(4) 0.0033(3)
C13 0.0097(3) 0.0132(3) 0.0113(3) 0.0027(2) 0.0025(2) -0.0001(2)
C14 0.0104(3) 0.0107(3) 0.0128(3) 0.0037(2) 0.0041(2) 0.0008(2)
C15 0.0140(3) 0.0129(3) 0.0123(3) 0.0017(2) 0.0042(3) -0.0025(3)
C16 0.0162(3) 0.0105(3) 0.0133(3) 0.0009(2) 0.0065(3) -0.0014(3)
C17 0.0102(3) 0.0114(3) 0.0108(3) 0.0008(2) 0.0030(2) -0.0010(2)
C18 0.0134(3) 0.0120(3) 0.0145(3) 0.0035(3) 0.0026(3) -0.0024(3)
C19 0.0113(3) 0.0109(3) 0.0134(3) 0.0022(2) 0.0039(2) -0.0007(2)
C20 0.0140(3) 0.0117(3) 0.0140(3) 0.0029(3) 0.0059(3) -0.0006(2)
C21 0.0155(3) 0.0129(3) 0.0120(3) 0.0021(2) 0.0047(3) 0.0010(3)
C22 0.0143(3) 0.0124(3) 0.0140(3) 0.0006(3) 0.0040(3) -0.0008(3)
C23 0.0126(3) 0.0116(3) 0.0147(3) 0.0018(3) 0.0049(3) -0.0018(2)
C24 0.0136(3) 0.0122(3) 0.0131(3) 0.0026(2) 0.0045(3) -0.0017(2)
C25 0.0159(4) 0.0140(3) 0.0179(4) 0.0021(3) 0.0059(3) -0.0033(3)
C26 0.0229(4) 0.0171(4) 0.0135(3) 0.0027(3) 0.0053(3) 0.0017(3)
N1 0.0088(3) 0.0179(3) 0.0109(3) 0.0031(2) 0.0031(2) -0.0008(2)
N2 0.0103(3) 0.0106(3) 0.0180(3) 0.0025(2) 0.0053(2) -0.0008(2)
O1 0.0091(2) 0.0229(3) 0.0172(3) 0.0037(2) 0.0047(2) -0.0003(2)
O2 0.0118(3) 0.0164(3) 0.0258(3) 0.0048(2) 0.0071(2) 0.0025(2)
F1 0.0640(6) 0.0336(4) 0.0186(3) 0.0051(3) 0.0164(4) -0.0169(4)
F2 0.0861(7) 0.0398(5) 0.0179(3) 0.0059(3) 0.0208(4) 0.0363(5)
F3 0.0295(4) 0.0799(8) 0.0233(4) 0.0245(4) 0.0024(3) 0.0129(4)
F4 0.0179(3) 0.0232(3) 0.0247(3) 0.0045(2) 0.0015(2) -0.0103(2)
F5 0.0298(3) 0.0232(3) 0.0265(3) 0.0002(3) 0.0186(3) -0.0059(3)
F6 0.0271(3) 0.0162(3) 0.0311(3) 0.0104(2) 0.0110(3) 0.0010(2)

loop_
_atom_type_symbol
_atom_type_description
_atom_type_scat_dispersion_real
_atom_type_scat_dispersion_imag
_atom_type_scat_source
C C 0.0033 0.0016 'International Tables Vol C Tables 4.2.6.8 and 6.1.1.4'
H H 0.0000 0.0000 'International Tables Vol C Tables 4.2.6.8 and 6.1.1.4'
F F 0.0171 0.0103 'International Tables Vol C Tables 4.2.6.8 and 6.1.1.4'
N N 0.0061 0.0033 'International Tables Vol C Tables 4.2.6.8 and 6.1.1.4'
O O 0.0106 0.0060 'International Tables Vol C Tables 4.2.6.8 and 6.1.1.4'

loop_
_geom_angle_atom_site_label_1
_geom_angle_atom_site_label_2
_geom_angle_atom_site_label_3
_geom_angle
_geom_angle_site_symmetry_1
_geom_angle_site_symmetry_3
_geom_angle_publ_flag
C6 C1 C2 120.45(9) . . ?
C6 C1 H1 119.8 . . ?
C2 C1 H1 119.8 . . ?
C3 C2 C1 119.59(9) . . ?
C3 C2 H2 120.2 . . ?
C1 C2 H2 120.2 . . ?
C2 C3 C4 119.98(9) . . ?
C2 C3 H3 120.0 . . ?
C4 C3 H3 120.0 . . ?
C5 C4 C3 120.74(9) . . ?
C5 C4 H4 119.6 . . ?
C3 C4 H4 119.6 . . ?
C4 C5 C6 119.04(8) . . ?
C4 C5 C13 119.54(8) . . ?
C6 C5 C13 121.41(8) . . ?
C1 C6 C5 120.20(9) . . ?
C1 C6 H6 119.9 . . ?
C5 C6 H6 119.9 . . ?
C8 C7 C12 119.65(9) . . ?
C8 C7 H7 120.2 . . ?
C12 C7 H7 120.2 . . ?
C7 C8 C9 120.01(10) . . ?
C7 C8 H8 120.0 . . ?
C9 C8 H8 120.0 . . ?
C10 C9 C8 120.60(9) . . ?
C10 C9 H9 119.7 . . ?
C8 C9 H9 119.7 . . ?
C9 C10 C11 118.88(8) . . ?
C9 C10 C13 123.10(8) . . ?
C11 C10 C13 117.94(8) . . ?
C12 C11 C10 120.52(9) . . ?
C12 C11 H11 119.7 . . ?
C10 C11 H11 119.7 . . ?
C11 C12 C7 120.34(10) . . ?
C11 C12 H12 119.8 . . ?
C7 C12 H12 119.8 . . ?
N1 C13 C5 110.50(7) . . ?
N1 C13 C10 110.31(7) . . ?
C5 C13 C10 114.99(7) . . ?
N1 C13 H13 106.9 . . ?
C5 C13 H13 106.9 . . ?
C10 C13 H13 106.9 . . ?
O1 C14 N1 123.12(8) . . ?
O1 C14 C15 121.25(8) . . ?
N1 C14 C15 115.62(7) . . ?
C14 C15 C16 112.67(7) . . ?
C14 C15 H15A 109.1 . . ?
C16 C15 H15A 109.1 . . ?
C14 C15 H15B 109.1 . . ?
C16 C15 H15B 109.1 . . ?
H15A C15 H15B 107.8 . . ?
C17 C16 C15 113.21(7) . . ?
C17 C16 H16A 108.9 . . ?
C15 C16 H16A 108.9 . . ?
C17 C16 H16B 108.9 . . ?
C15 C16 H16B 108.9 . . ?
H16A C16 H16B 107.7 . . ?
O2 C17 N2 122.92(8) . . ?
O2 C17 C16 121.99(8) . . ?
N2 C17 C16 115.02(7) . . ?
N2 C18 C19 113.03(7) . . ?
N2 C18 H18A 109.0 . . ?
C19 C18 H18A 109.0 . . ?
N2 C18 H18B 109.0 . . ?
C19 C18 H18B 109.0 . . ?
H18A C18 H18B 107.8 . . ?
C24 C19 C20 119.41(8) . . ?
C24 C19 C18 119.64(8) . . ?
C20 C19 C18 120.90(8) . . ?
C21 C20 C19 119.85(8) . . ?
C21 C20 H20 120.1 . . ?
C19 C20 H20 120.1 . . ?
C20 C21 C22 121.03(8) . . ?
C20 C21 C26 120.31(8) . . ?
C22 C21 C26 118.57(8) . . ?
C23 C22 C21 118.73(8) . . ?
C23 C22 H22 120.6 . . ?
C21 C22 H22 120.6 . . ?
C22 C23 C24 120.96(8) . . ?
C22 C23 C25 120.36(8) . . ?
C24 C23 C25 118.60(8) . . ?
C19 C24 C23 120.01(8) . . ?
C19 C24 H24 120.0 . . ?
C23 C24 H24 120.0 . . ?
F4 C25 F5 106.86(8) . . ?
F4 C25 F6 106.96(8) . . ?
F5 C25 F6 105.91(8) . . ?
F4 C25 C23 112.66(8) . . ?
F5 C25 C23 112.57(8) . . ?
F6 C25 C23 111.45(8) . . ?
F1 C26 F2 107.43(10) . . ?
F1 C26 F3 106.28(10) . . ?
F2 C26 F3 105.79(10) . . ?
F1 C26 C21 113.46(8) . . ?
F2 C26 C21 111.45(8) . . ?
F3 C26 C21 111.97(9) . . ?
C14 N1 C13 121.66(7) . . ?
C14 N1 H1N 120.4(10) . . ?
C13 N1 H1N 117.8(10) . . ?
C17 N2 C18 122.87(8) . . ?
C17 N2 H2N 118.2(11) . . ?
C18 N2 H2N 118.1(11) . . ?

loop_
_geom_bond_atom_site_label_1
_geom_bond_atom_site_label_2
_geom_bond_distance
_geom_bond_site_symmetry_2
_geom_bond_publ_flag
C1 C6 1.3914(13) . ?
C1 C2 1.3922(15) . ?
C1 H1 0.9500 . ?
C2 C3 1.3881(16) . ?
C2 H2 0.9500 . ?
C3 C4 1.3964(14) . ?
C3 H3 0.9500 . ?
C4 C5 1.3899(13) . ?
C4 H4 0.9500 . ?
C5 C6 1.3989(13) . ?
C5 C13 1.5144(12) . ?
C6 H6 0.9500 . ?
C7 C8 1.3886(16) . ?
C7 C12 1.3907(17) . ?
C7 H7 0.9500 . ?
C8 C9 1.3977(13) . ?
C8 H8 0.9500 . ?
C9 C10 1.3912(13) . ?
C9 H9 0.9500 . ?
C10 C11 1.3987(13) . ?
C10 C13 1.5225(12) . ?
C11 C12 1.3876(15) . ?
C11 H11 0.9500 . ?
C12 H12 0.9500 . ?
C13 N1 1.4626(11) . ?
C13 H13 1.0000 . ?
C14 O1 1.2370(10) . ?
C14 N1 1.3433(11) . ?
C14 C15 1.5155(12) . ?
C15 C16 1.5251(12) . ?
C15 H15A 0.9900 . ?
C15 H15B 0.9900 . ?
C16 C17 1.5086(12) . ?
C16 H16A 0.9900 . ?
C16 H16B 0.9900 . ?
C17 O2 1.2380(11) . ?
C17 N2 1.3422(11) . ?
C18 N2 1.4459(12) . ?
C18 C19 1.5078(12) . ?
C18 H18A 0.9900 . ?
C18 H18B 0.9900 . ?
C19 C24 1.3924(12) . ?
C19 C20 1.3975(12) . ?
C20 C21 1.3872(13) . ?
C20 H20 0.9500 . ?
C21 C22 1.3962(13) . ?
C21 C26 1.4984(13) . ?
C22 C23 1.3836(13) . ?
C22 H22 0.9500 . ?
C23 C24 1.3943(12) . ?
C23 C25 1.4997(12) . ?
C24 H24 0.9500 . ?
C25 F4 1.3356(12) . ?
C25 F5 1.3408(12) . ?
C25 F6 1.3419(12) . ?
C26 F1 1.3226(13) . ?
C26 F2 1.3330(13) . ?
C26 F3 1.3331(13) . ?
N1 H1N 0.862(16) . ?
N2 H2N 0.851(16) . ?

loop_
_geom_hbond_atom_site_label_D
_geom_hbond_atom_site_label_H
_geom_hbond_atom_site_label_A
_geom_hbond_distance_DH
_geom_hbond_distance_HA
_geom_hbond_distance_DA
_geom_hbond_angle_DHA
_geom_hbond_site_symmetry_A
_geom_hbond_publ_flag
C15 H15A F4 0.99 2.56 3.3424(11) 135.6 1_665 yes
N1 H1N O2 0.862(16) 2.063(16) 2.9036(11) 164.9(15) 2_766 yes
N2 H2N O1 0.851(16) 2.018(16) 2.8573(11) 168.6(15) 2_666 yes

loop_
_geom_torsion_atom_site_label_1
_geom_torsion_atom_site_label_2
_geom_torsion_atom_site_label_3
_geom_torsion_atom_site_label_4
_geom_torsion
_geom_torsion_site_symmetry_1
_geom_torsion_site_symmetry_2
_geom_torsion_site_symmetry_3
_geom_torsion_site_symmetry_4
_geom_torsion_publ_flag
C6 C1 C2 C3 -0.66(15) . . . . ?
C1 C2 C3 C4 0.54(16) . . . . ?
C2 C3 C4 C5 -0.19(16) . . . . ?
C3 C4 C5 C6 -0.04(14) . . . . ?
C3 C4 C5 C13 178.55(9) . . . . ?
C2 C1 C6 C5 0.44(15) . . . . ?
C4 C5 C6 C1 -0.08(14) . . . . ?
C13 C5 C6 C1 -178.65(8) . . . . ?
C12 C7 C8 C9 0.31(16) . . . . ?
C7 C8 C9 C10 -0.26(15) . . . . ?
C8 C9 C10 C11 0.01(13) . . . . ?
C8 C9 C10 C13 -176.78(8) . . . . ?
C9 C10 C11 C12 0.19(14) . . . . ?
C13 C10 C11 C12 177.14(9) . . . . ?
C10 C11 C12 C7 -0.14(15) . . . . ?
C8 C7 C12 C11 -0.11(16) . . . . ?
C4 C5 C13 N1 -128.41(9) . . . . ?
C6 C5 C13 N1 50.15(11) . . . . ?
C4 C5 C13 C10 105.92(9) . . . . ?
C6 C5 C13 C10 -75.52(10) . . . . ?
C9 C10 C13 N1 -131.28(9) . . . . ?
C11 C10 C13 N1 51.91(10) . . . . ?
C9 C10 C13 C5 -5.51(12) . . . . ?
C11 C10 C13 C5 177.67(8) . . . . ?
O1 C14 C15 C16 15.57(12) . . . . ?
N1 C14 C15 C16 -165.88(8) . . . . ?
C14 C15 C16 C17 69.32(10) . . . . ?
C15 C16 C17 O2 45.94(12) . . . . ?
C15 C16 C17 N2 -136.90(8) . . . . ?
N2 C18 C19 C24 -140.99(8) . . . . ?
N2 C18 C19 C20 41.49(12) . . . . ?
C24 C19 C20 C21 -1.16(13) . . . . ?
C18 C19 C20 C21 176.36(8) . . . . ?
C19 C20 C21 C22 0.35(13) . . . . ?
C19 C20 C21 C26 -176.11(8) . . . . ?
C20 C21 C22 C23 0.32(14) . . . . ?
C26 C21 C22 C23 176.84(8) . . . . ?
C21 C22 C23 C24 -0.18(14) . . . . ?
C21 C22 C23 C25 -176.70(8) . . . . ?
C20 C19 C24 C23 1.30(13) . . . . ?
C18 C19 C24 C23 -176.25(8) . . . . ?
C22 C23 C24 C19 -0.64(14) . . . . ?
C25 C23 C24 C19 175.94(8) . . . . ?
C22 C23 C25 F4 -18.63(13) . . . . ?
C24 C23 C25 F4 164.77(8) . . . . ?
C22 C23 C25 F5 -139.55(9) . . . . ?
C24 C23 C25 F5 43.85(12) . . . . ?
C22 C23 C25 F6 101.62(10) . . . . ?
C24 C23 C25 F6 -74.98(11) . . . . ?
C20 C21 C26 F1 -16.78(14) . . . . ?
C22 C21 C26 F1 166.67(10) . . . . ?
C20 C21 C26 F2 104.64(11) . . . . ?
C22 C21 C26 F2 -71.91(12) . . . . ?
C20 C21 C26 F3 -137.08(10) . . . . ?
C22 C21 C26 F3 46.37(13) . . . . ?
O1 C14 N1 C13 10.17(13) . . . . ?
C15 C14 N1 C13 -168.35(8) . . . . ?
C5 C13 N1 C14 98.82(9) . . . . ?
C10 C13 N1 C14 -132.92(8) . . . . ?
O2 C17 N2 C18 -2.16(14) . . . . ?
C16 C17 N2 C18 -179.29(8) . . . . ?
C19 C18 N2 C17 -117.51(9) . . . . ?
